data_9009556
loop_
_publ_author_name
'Pudovkina, Z. V.'
'Chernitsova, N. M.'

_publ_section_title
;
 Crystal structure of terskite Na4Zr[H4Si6O18]
;
_journal_name_full 'Doklady Akademii Nauk SSSR'
_journal_page_first 645
_journal_page_last 649
_journal_volume 316
_journal_year 1991
_chemical_formula_sum 'Na4 O18 Si6 Zr'
_chemical_name_mineral Terskite
_space_group_IT_number 30
_symmetry_space_group_name_Hall 'P 2 -2bc'
_symmetry_space_group_name_H-M 'P n c 2'
_cell_angle_alpha 90
_cell_angle_beta 90
_cell_angle_gamma 90
_cell_length_a 14.195
_cell_length_b 14.750
_cell_length_c 7.511
_cell_formula_units_Z 4
_cell_volume 1572.625
_database_code_amcsd 0012483
_exptl_crystal_density_diffrn 2.702
_cod_original_formula_sum 'Na4 Zr Si6 O18'
_cod_database_code 9009556

loop_
_space_group_symop_operation_xyz
x,y,z
x,1/2-y,1/2+z
-x,1/2+y,1/2+z
-x,-y,z

loop_
_atom_site_label
_atom_site_fract_x
_atom_site_fract_y
_atom_site_fract_z
_atom_site_U_iso_or_equiv
Na1 0.75540 0.99760 0.52500 0.01039
Na2 0.21670 0.23690 0.97000 0.02406
Na3 0.00000 0.00000 0.90500 0.01254
Na4 0.50000 0.00000 0.05600 0.01760
Na5 0.70660 0.22730 0.01600 0.01773
Zr 0.25370 0.99740 0.00020 0.01368
Si1 0.58530 0.13100 0.75530 0.01089
Si2 0.38810 0.13870 0.30010 0.00963
Si3 0.36680 0.15380 0.71400 0.00811
Si4 0.86720 0.15330 0.28650 0.00899
Si5 0.89010 0.13820 0.69840 0.00785
Si6 0.08350 0.13160 0.24560 0.01026
O1 0.49900 0.12900 0.29800 0.01659
O2 0.47000 0.12300 0.78900 0.01798
O3 0.85300 0.13200 0.49200 0.01558
O4 0.35000 0.12900 0.50300 0.01153
O5 0.34900 0.23700 0.24200 0.00899
O6 0.85400 0.23700 0.78500 0.01507
O7 0.11500 0.26200 0.71900 0.01178
O8 0.28600 0.10600 0.82200 0.01431
O9 0.33500 0.06000 0.19100 0.01216
O10 0.78500 0.10100 0.17000 0.00887
O11 0.83500 0.05700 0.80500 0.01254
O12 0.97100 0.12400 0.22100 0.01368
O13 0.00300 0.13200 0.72000 0.01292
O14 0.61400 0.23700 0.74200 0.01140
O15 0.63600 0.07500 0.91100 0.01456
O16 0.61200 0.08800 0.55000 0.01735
O17 0.13400 0.08000 0.08400 0.01482
O18 0.11700 0.09200 0.42700 0.01963

loop_
_cod_related_entry_id
_cod_related_entry_database
_cod_related_entry_code
1 AMCSD 0012483
